data_2220638
loop_
_publ_author_name
'Vembu, Nagarajan'
'Fronczek, Frank R.'

_publ_section_title
;
 <i>N</i>,<i>N</i>-Dimethylanilinium 2,4,6-trinitrophenolate
;
_journal_coeditor_code SJ2565
_journal_issue 1
_journal_name_full 'Acta Crystallographica Section E'
_journal_page_first o111
_journal_page_last o112
_journal_paper_doi 10.1107/S1600536808041743
_journal_volume 65
_journal_year 2009
_chemical_formula_iupac 'C8 H12 N +, C6 H2 N3 O7 -'
_chemical_formula_moiety 'C8 H12 N +, C6 H2 N3 O7 -'
_chemical_formula_sum 'C14 H14 N4 O7'
_chemical_formula_weight 350.29
_chemical_melting_point 401
_chemical_name_common 'Dimethylanilinium picrate'
_chemical_name_systematic
;
<i>N</i>,<i>N</i>-Dimethylanilinium 2,4,6-trinitrophenolate
;
_space_group_IT_number 33
_symmetry_cell_setting orthorhombic
_symmetry_space_group_name_Hall 'P 2c -2n'
_symmetry_space_group_name_H-M 'P n a 21'
_atom_sites_solution_hydrogens geom
_atom_sites_solution_primary direct
_atom_sites_solution_secondary difmap
_audit_creation_method SHELXL-97
_cell_angle_alpha 90.00
_cell_angle_beta 90.00
_cell_angle_gamma 90.00
_cell_formula_units_Z 4
_cell_length_a 15.9960(10)
_cell_length_b 9.1491(6)
_cell_length_c 10.3899(9)
_cell_measurement_reflns_used 9564
_cell_measurement_temperature 90.0(5)
_cell_measurement_theta_max 70.2
_cell_measurement_theta_min 5.5
_cell_volume 1520.55(19)
_computing_cell_refinement 'APEX2 and SAINT (Bruker, 2006)'
_computing_data_collection 'APEX2 (Bruker, 2006)'
_computing_data_reduction 'SAINT (Bruker, 2006)'
_computing_molecular_graphics 'PLATON (Spek, 2003)'
_computing_publication_material 'SHELXL97 (Sheldrick, 2008)'
_computing_structure_refinement 'SHELXL97 (Sheldrick, 2008)'
_computing_structure_solution 'SHELXS97 (Sheldrick, 2008)'
_diffrn_ambient_temperature 90.0(5)
_diffrn_measured_fraction_theta_full 0.988
_diffrn_measured_fraction_theta_max 0.988
_diffrn_measurement_device_type 'Bruker Kappa APEXII CCD area-detector'
_diffrn_measurement_method '\f and \w'
_diffrn_radiation_monochromator graphite
_diffrn_radiation_source 'fine-focus sealed tube'
_diffrn_radiation_type CuK\a
_diffrn_radiation_wavelength 1.54178
_diffrn_reflns_av_R_equivalents 0.0326
_diffrn_reflns_av_sigmaI/netI 0.0217
_diffrn_reflns_limit_h_max 19
_diffrn_reflns_limit_h_min -19
_diffrn_reflns_limit_k_max 10
_diffrn_reflns_limit_k_min -10
_diffrn_reflns_limit_l_max 12
_diffrn_reflns_limit_l_min -12
_diffrn_reflns_number 16980
_diffrn_reflns_theta_full 70.17
_diffrn_reflns_theta_max 70.17
_diffrn_reflns_theta_min 5.57
_diffrn_standards_number 0
_exptl_absorpt_coefficient_mu 1.075
_exptl_absorpt_correction_T_max 0.919
_exptl_absorpt_correction_T_min 0.767
_exptl_absorpt_correction_type multi-scan
_exptl_absorpt_process_details '(SADABS; Sheldrick, 1996)'
_exptl_crystal_colour yellow
_exptl_crystal_density_diffrn 1.530
_exptl_crystal_density_method 'not measured'
_exptl_crystal_description plate
_exptl_crystal_F_000 728
_exptl_crystal_size_max 0.26
_exptl_crystal_size_mid 0.24
_exptl_crystal_size_min 0.08
_refine_diff_density_max 0.138
_refine_diff_density_min -0.164
_refine_ls_abs_structure_details 'Flack (1983), 1309 Friedel pairs'
_refine_ls_abs_structure_Flack 0.07(12)
_refine_ls_extinction_method none
_refine_ls_goodness_of_fit_ref 1.027
_refine_ls_hydrogen_treatment mixed
_refine_ls_matrix_type full
_refine_ls_number_parameters 283
_refine_ls_number_reflns 2823
_refine_ls_number_restraints 1
_refine_ls_restrained_S_all 1.026
_refine_ls_R_factor_all 0.0237
_refine_ls_R_factor_gt 0.0228
_refine_ls_shift/su_max_lt 0.001
_refine_ls_shift/su_mean <0.001
_refine_ls_structure_factor_coef Fsqd
_refine_ls_weighting_details 'calc w=1/[\s^2^(Fo^2^)+(0.0386P)^2^+0.2146P] where P=(Fo^2^+2Fc^2^)/3'
_refine_ls_weighting_scheme calc
_refine_ls_wR_factor_gt 0.0588
_refine_ls_wR_factor_ref 0.0595
_reflns_number_gt 2755
_reflns_number_total 2823
_reflns_threshold_expression I>2\s(I)
_cod_data_source_file sj2565.cif
_cod_data_source_block I
_cod_depositor_comments
;
The following automatic conversions were performed:
'_symmetry_cell_setting' value 'Orthorhombic' changed to 'orthorhombic'
according to '/home/saulius/struct/CIF-dictionaries/cif_core.dic'
dictionary named 'cif_core.dic' version 2.4.1 from 2010-06-29.

Automatic conversion script
Id: cif_fix_enum 1527 2010-12-29 10:47:43Z saulius 

The following automatic conversions were performed:

'_symmetry_cell_setting' value 'Orthorhombic' changed to
'orthorhombic' according to
/home/saulius/struct/CIF-dictionaries/cif_core.dic dictionary named
'cif_core.dic' version 2.4.1 from 2010-06-29.

Automatic conversion script
Id: cif_fix_values 1715 2011-07-08 13:25:40Z adriana 
;
_cod_database_code 2220638
_cod_database_fobs_code 2220638

loop_
_symmetry_equiv_pos_as_xyz
'x, y, z'
'-x, -y, z+1/2'
'x+1/2, -y+1/2, z'
'-x+1/2, y+1/2, z+1/2'

loop_
_atom_site_type_symbol
_atom_site_label
_atom_site_fract_x
_atom_site_fract_y
_atom_site_fract_z
_atom_site_U_iso_or_equiv
_atom_site_adp_type
_atom_site_calc_flag
_atom_site_refinement_flags
_atom_site_occupancy
_atom_site_disorder_assembly
_atom_site_disorder_group
C C1 0.37023(8) 1.31731(14) 0.30638(13) 0.0151(3) Uani d . 1 . .
C C2 0.28455(9) 1.29778(15) 0.30264(13) 0.0165(3) Uani d . 1 . .
C C3 0.23581(8) 1.40616(15) 0.24585(13) 0.0178(3) Uani d . 1 . .
C C4 0.27257(10) 1.53064(15) 0.19438(13) 0.0195(3) Uani d . 1 . .
C C5 0.35871(9) 1.54844(15) 0.20120(14) 0.0200(3) Uani d . 1 . .
C C6 0.40878(9) 1.44179(15) 0.25752(13) 0.0180(3) Uani d . 1 . .
N N7 0.42143(7) 1.20264(12) 0.37028(12) 0.0150(2) Uani d . 1 . .
C C8 0.49639(9) 1.15827(16) 0.29319(15) 0.0212(3) Uani d . 1 . .
C C9 0.44558(8) 1.25020(15) 0.50295(14) 0.0200(3) Uani d . 1 . .
C C10 0.28722(8) 0.85997(14) 0.41862(13) 0.0141(3) Uani d . 1 . .
C C11 0.34012(7) 0.75029(14) 0.47878(12) 0.0142(2) Uani d . 1 . .
C C12 0.31105(8) 0.62014(14) 0.52863(12) 0.0141(3) Uani d . 1 . .
C C13 0.22695(8) 0.58924(13) 0.52313(13) 0.0149(3) Uani d . 1 . .
C C14 0.17059(8) 0.68496(14) 0.46412(12) 0.0146(3) Uani d . 1 . .
C C15 0.20036(8) 0.81337(13) 0.41512(13) 0.0145(3) Uani d . 1 . .
O O16 0.31146(5) 0.97691(10) 0.36915(10) 0.0183(2) Uani d . 1 . .
N N17 0.42940(7) 0.77360(12) 0.48867(11) 0.0160(2) Uani d . 1 . .
O O18 0.47489(6) 0.66722(10) 0.50973(10) 0.0207(2) Uani d . 1 . .
O O19 0.45735(6) 0.89878(10) 0.47807(11) 0.0247(2) Uani d . 1 . .
N N20 0.19719(7) 0.45202(12) 0.57365(11) 0.0167(2) Uani d . 1 . .
O O21 0.24919(6) 0.36384(10) 0.61486(10) 0.0194(2) Uani d . 1 . .
O O22 0.12141(6) 0.42767(12) 0.57227(11) 0.0267(2) Uani d . 1 . .
N N23 0.13932(7) 0.90790(12) 0.35088(11) 0.0162(2) Uani d . 1 . .
O O24 0.14260(6) 1.04028(10) 0.36928(12) 0.0240(2) Uani d . 1 . .
O O25 0.08701(6) 0.84815(11) 0.28202(9) 0.0207(2) Uani d . 1 . .
H H2 0.2611(10) 1.2148(19) 0.3398(17) 0.017(4) Uiso d . 1 . .
H H3 0.1778(12) 1.3963(19) 0.2403(18) 0.023(4) Uiso d . 1 . .
H H4 0.2380(11) 1.600(2) 0.1572(16) 0.016(4) Uiso d . 1 . .
H H5 0.3856(11) 1.633(2) 0.1698(17) 0.023(4) Uiso d . 1 . .
H H6 0.4678(11) 1.4531(17) 0.2608(17) 0.017(4) Uiso d . 1 . .
H H7 0.3883(10) 1.1243(18) 0.3740(17) 0.018(4) Uiso d . 1 . .
H H8A 0.5236(11) 1.0734(18) 0.3373(18) 0.025(4) Uiso d . 1 . .
H H8B 0.5363(12) 1.2445(19) 0.2860(19) 0.028(5) Uiso d . 1 . .
H H8C 0.4773(12) 1.125(2) 0.208(2) 0.036(5) Uiso d . 1 . .
H H9A 0.4780(10) 1.3372(18) 0.4959(17) 0.017(4) Uiso d . 1 . .
H H9B 0.3966(11) 1.2756(18) 0.5538(18) 0.022(4) Uiso d . 1 . .
H H9C 0.4760(11) 1.1692(19) 0.5467(17) 0.020(4) Uiso d . 1 . .
H H12 0.3479(11) 0.5528(18) 0.5656(17) 0.017(4) Uiso d . 1 . .
H H14 0.1134(11) 0.6615(17) 0.4590(17) 0.017(4) Uiso d . 1 . .

loop_
_atom_site_aniso_label
_atom_site_aniso_U_11
_atom_site_aniso_U_22
_atom_site_aniso_U_33
_atom_site_aniso_U_12
_atom_site_aniso_U_13
_atom_site_aniso_U_23
C1 0.0177(6) 0.0136(6) 0.0140(6) 0.0022(5) -0.0007(5) -0.0020(5)
C2 0.0197(6) 0.0135(6) 0.0161(6) -0.0011(5) 0.0012(5) -0.0010(5)
C3 0.0172(6) 0.0170(6) 0.0193(7) 0.0013(5) -0.0022(5) -0.0039(5)
C4 0.0281(7) 0.0146(6) 0.0158(6) 0.0041(6) -0.0028(5) -0.0002(5)
C5 0.0286(7) 0.0137(7) 0.0175(7) -0.0029(5) 0.0024(6) -0.0003(5)
C6 0.0198(7) 0.0166(7) 0.0175(7) -0.0021(5) 0.0024(5) -0.0017(5)
N7 0.0142(5) 0.0132(5) 0.0174(5) -0.0006(4) 0.0011(4) -0.0003(5)
C8 0.0193(6) 0.0192(7) 0.0251(7) 0.0028(5) 0.0058(6) 0.0008(6)
C9 0.0214(6) 0.0200(7) 0.0187(7) 0.0008(6) -0.0046(6) -0.0016(6)
C10 0.0146(6) 0.0140(6) 0.0137(6) -0.0002(5) -0.0013(5) -0.0026(5)
C11 0.0132(6) 0.0156(6) 0.0138(6) 0.0004(5) 0.0006(5) -0.0023(5)
C12 0.0161(6) 0.0136(6) 0.0127(6) 0.0030(5) -0.0003(5) -0.0009(5)
C13 0.0170(6) 0.0120(6) 0.0155(6) 0.0002(5) 0.0001(5) 0.0005(5)
C14 0.0123(6) 0.0162(6) 0.0152(6) 0.0002(5) 0.0008(5) -0.0023(5)
C15 0.0149(6) 0.0140(6) 0.0145(6) 0.0031(5) -0.0007(5) 0.0000(5)
O16 0.0177(4) 0.0152(5) 0.0219(5) -0.0020(3) -0.0016(4) 0.0040(4)
N17 0.0142(5) 0.0177(5) 0.0162(5) -0.0005(4) -0.0008(4) 0.0008(5)
O18 0.0143(4) 0.0205(5) 0.0274(5) 0.0040(4) -0.0012(4) 0.0025(4)
O19 0.0181(5) 0.0180(5) 0.0378(6) -0.0050(4) -0.0061(4) 0.0062(5)
N20 0.0166(5) 0.0149(6) 0.0186(6) -0.0005(4) -0.0009(5) 0.0007(4)
O21 0.0201(4) 0.0144(5) 0.0235(5) 0.0035(4) -0.0005(4) 0.0049(4)
O22 0.0146(5) 0.0267(5) 0.0389(6) -0.0060(4) -0.0035(4) 0.0098(5)
N23 0.0135(5) 0.0193(6) 0.0156(5) 0.0017(4) 0.0009(4) 0.0034(5)
O24 0.0221(5) 0.0140(5) 0.0360(6) 0.0036(4) -0.0007(5) 0.0041(4)
O25 0.0162(4) 0.0271(5) 0.0188(5) 0.0020(4) -0.0047(4) 0.0004(4)

loop_
_atom_type_symbol
_atom_type_description
_atom_type_scat_dispersion_real
_atom_type_scat_dispersion_imag
_atom_type_scat_source
C C 0.0181 0.0091 'International Tables Vol C Tables 4.2.6.8 and 6.1.1.4'
H H 0.0000 0.0000 'International Tables Vol C Tables 4.2.6.8 and 6.1.1.4'
N N 0.0311 0.0180 'International Tables Vol C Tables 4.2.6.8 and 6.1.1.4'
O O 0.0492 0.0322 'International Tables Vol C Tables 4.2.6.8 and 6.1.1.4'

loop_
_geom_angle_atom_site_label_1
_geom_angle_atom_site_label_2
_geom_angle_atom_site_label_3
_geom_angle_site_symmetry_1
_geom_angle_site_symmetry_3
_geom_angle
_geom_angle_publ_flag
C2 C1 C6 . . 122.34(12) ?
C2 C1 N7 . . 117.85(11) ?
C6 C1 N7 . . 119.76(11) ?
C1 C2 C3 . . 118.35(12) ?
C1 C2 H2 . . 119.5(10) ?
C3 C2 H2 . . 122.1(10) ?
C4 C3 C2 . . 120.66(13) ?
C4 C3 H3 . . 118.4(11) ?
C2 C3 H3 . . 120.9(11) ?
C3 C4 C5 . . 119.77(13) ?
C3 C4 H4 . . 117.9(11) ?
C5 C4 H4 . . 122.3(11) ?
C4 C5 C6 . . 120.67(13) ?
C4 C5 H5 . . 122.1(11) ?
C6 C5 H5 . . 117.2(11) ?
C1 C6 C5 . . 118.20(13) ?
C1 C6 H6 . . 121.1(10) ?
C5 C6 H6 . . 120.7(10) ?
C1 N7 C9 . . 110.38(10) ?
C1 N7 C8 . . 113.16(11) ?
C9 N7 C8 . . 111.39(11) ?
C1 N7 H7 . . 105.0(10) ?
C9 N7 H7 . . 110.3(12) ?
C8 N7 H7 . . 106.3(11) ?
N7 C8 H8A . . 108.2(10) ?
N7 C8 H8B . . 109.3(11) ?
H8A C8 H8B . . 111.3(14) ?
N7 C8 H8C . . 108.4(12) ?
H8A C8 H8C . . 108.1(15) ?
H8B C8 H8C . . 111.3(16) ?
N7 C9 H9A . . 108.2(11) ?
N7 C9 H9B . . 111.2(11) ?
H9A C9 H9B . . 106.3(14) ?
N7 C9 H9C . . 109.3(10) ?
H9A C9 H9C . . 113.0(14) ?
H9B C9 H9C . . 108.9(14) ?
O16 C10 C15 . . 122.53(12) ?
O16 C10 C11 . . 125.98(11) ?
C15 C10 C11 . . 111.39(11) ?
C12 C11 N17 . . 115.67(11) ?
C12 C11 C10 . . 124.13(11) ?
N17 C11 C10 . . 120.21(11) ?
C13 C12 C11 . . 119.44(12) ?
C13 C12 H12 . . 119.8(10) ?
C11 C12 H12 . . 120.7(10) ?
C12 C13 C14 . . 121.33(12) ?
C12 C13 N20 . . 119.13(11) ?
C14 C13 N20 . . 119.47(11) ?
C15 C14 C13 . . 118.50(11) ?
C15 C14 H14 . . 121.0(10) ?
C13 C14 H14 . . 120.5(10) ?
C14 C15 C10 . . 125.18(12) ?
C14 C15 N23 . . 116.42(11) ?
C10 C15 N23 . . 118.37(11) ?
O19 N17 O18 . . 122.24(10) ?
O19 N17 C11 . . 119.19(10) ?
O18 N17 C11 . . 118.55(10) ?
O22 N20 O21 . . 123.25(11) ?
O22 N20 C13 . . 118.55(11) ?
O21 N20 C13 . . 118.20(10) ?
O24 N23 O25 . . 123.96(11) ?
O24 N23 C15 . . 118.88(11) ?
O25 N23 C15 . . 117.15(11) ?

loop_
_geom_bond_atom_site_label_1
_geom_bond_atom_site_label_2
_geom_bond_site_symmetry_2
_geom_bond_distance
_geom_bond_publ_flag
C1 C2 . 1.3826(19) ?
C1 C6 . 1.3910(19) ?
C1 N7 . 1.4874(16) ?
C2 C3 . 1.3926(19) ?
C2 H2 . 0.931(18) ?
C3 C4 . 1.389(2) ?
C3 H3 . 0.934(18) ?
C4 C5 . 1.389(2) ?
C4 H4 . 0.924(19) ?
C5 C6 . 1.391(2) ?
C5 H5 . 0.942(19) ?
C6 H6 . 0.951(18) ?
N7 C9 . 1.4962(18) ?
N7 C8 . 1.4980(18) ?
N7 H7 . 0.892(17) ?
C8 H8A . 1.001(18) ?
C8 H8B . 1.017(18) ?
C8 H8C . 0.99(2) ?
C9 H9A . 0.953(17) ?
C9 H9B . 0.974(19) ?
C9 H9C . 0.997(18) ?
C10 O16 . 1.2488(17) ?
C10 C15 . 1.4537(18) ?
C10 C11 . 1.4538(18) ?
C11 C12 . 1.3794(19) ?
C11 N17 . 1.4475(16) ?
C12 C13 . 1.3758(18) ?
C12 H12 . 0.935(18) ?
C13 C14 . 1.3985(18) ?
C13 N20 . 1.4417(17) ?
C14 C15 . 1.3661(18) ?
C14 H14 . 0.941(18) ?
C15 N23 . 1.4652(16) ?
N17 O19 . 1.2344(14) ?
N17 O18 . 1.2348(14) ?
N20 O22 . 1.2326(15) ?
N20 O21 . 1.2353(15) ?
N23 O24 . 1.2273(15) ?
N23 O25 . 1.2291(15) ?

loop_
_geom_hbond_atom_site_label_D
_geom_hbond_atom_site_label_H
_geom_hbond_atom_site_label_A
_geom_hbond_site_symmetry_A
_geom_hbond_distance_DH
_geom_hbond_distance_HA
_geom_hbond_distance_DA
_geom_hbond_angle_DHA
_geom_hbond_publ_flag
N7 H7 O16 . 0.892(17) 1.825(18) 2.7128(14) 172.8(16) y
N7 H7 O19 . 0.892(17) 2.578(16) 3.0517(15) 114.0(12) y
C2 H2 O16 . 0.931(18) 2.341(17) 3.0464(16) 132.4(13) y
C2 H2 O24 . 0.931(18) 2.498(17) 3.3444(17) 151.4(14) y
C8 H8A O19 . 1.001(18) 2.411(18) 3.1171(18) 126.9(13) y
C9 H9C O19 . 0.997(18) 2.592(17) 3.2311(17) 121.9(12) y
C9 H9B O21 1_565 0.974(19) 2.571(19) 3.5074(17) 161.3(14) y
C9 H9B O25 4 0.974(19) 2.476(18) 3.0794(18) 119.9(13) y
C4 H4 O21 4_564 0.924(19) 2.466(18) 3.1776(16) 134.0(14) y
C14 H14 O19 3_465 0.941(18) 2.564(18) 3.4988(16) 172.3(14) y
C9 H9C O22 3_565 0.997(18) 2.502(18) 3.3283(16) 140.0(13) y

loop_
_geom_torsion_atom_site_label_1
_geom_torsion_atom_site_label_2
_geom_torsion_atom_site_label_3
_geom_torsion_atom_site_label_4
_geom_torsion_site_symmetry_1
_geom_torsion_site_symmetry_2
_geom_torsion_site_symmetry_3
_geom_torsion_site_symmetry_4
_geom_torsion
_geom_torsion_publ_flag
C6 C1 C2 C3 . . . . 1.1(2) ?
N7 C1 C2 C3 . . . . 178.45(12) ?
C1 C2 C3 C4 . . . . 0.0(2) ?
C2 C3 C4 C5 . . . . -0.9(2) ?
C3 C4 C5 C6 . . . . 0.9(2) ?
C2 C1 C6 C5 . . . . -1.1(2) ?
N7 C1 C6 C5 . . . . -178.45(12) ?
C4 C5 C6 C1 . . . . 0.1(2) ?
C2 C1 N7 C9 . . . . -100.90(13) ?
C6 C1 N7 C9 . . . . 76.55(15) ?
C2 C1 N7 C8 . . . . 133.51(13) ?
C6 C1 N7 C8 . . . . -49.04(16) ?
O16 C10 C11 C12 . . . . -177.78(13) ?
C15 C10 C11 C12 . . . . -1.34(18) ?
O16 C10 C11 N17 . . . . 1.8(2) ?
C15 C10 C11 N17 . . . . 178.28(11) ?
N17 C11 C12 C13 . . . . -179.98(11) ?
C10 C11 C12 C13 . . . . -0.3(2) ?
C11 C12 C13 C14 . . . . 2.17(19) ?
C11 C12 C13 N20 . . . . 179.06(12) ?
C12 C13 C14 C15 . . . . -2.10(19) ?
N20 C13 C14 C15 . . . . -178.99(12) ?
C13 C14 C15 C10 . . . . 0.2(2) ?
C13 C14 C15 N23 . . . . 178.23(11) ?
O16 C10 C15 C14 . . . . 177.99(13) ?
C11 C10 C15 C14 . . . . 1.40(19) ?
O16 C10 C15 N23 . . . . 0.00(19) ?
C11 C10 C15 N23 . . . . -176.58(11) ?
C12 C11 N17 O19 . . . . -161.31(13) ?
C10 C11 N17 O19 . . . . 19.03(18) ?
C12 C11 N17 O18 . . . . 17.45(17) ?
C10 C11 N17 O18 . . . . -162.20(12) ?
C12 C13 N20 O22 . . . . 177.52(12) ?
C14 C13 N20 O22 . . . . -5.53(19) ?
C12 C13 N20 O21 . . . . -3.32(18) ?
C14 C13 N20 O21 . . . . 173.63(12) ?
C14 C15 N23 O24 . . . . 138.87(13) ?
C10 C15 N23 O24 . . . . -42.97(17) ?
C14 C15 N23 O25 . . . . -40.50(17) ?
C10 C15 N23 O25 . . . . 137.66(12) ?

loop_
_cod_related_entry_id
_cod_related_entry_database
_cod_related_entry_code
1 ChemSpider 221490
